data_4025381
loop_
_publ_author_name
'Cornelius J. O'
Connor'
'Mark D. Roydhouse'
'Anna M. Przyby\/l'
'Michael D. Wall'
'J. Mike Southern'

_publ_section_title
;
 Facile Synthesis of 3-Nitro-2-substituted Thiophenes
;
_journal_name_full 'Journal of Organic Chemistry'
_journal_page_first 2534
_journal_page_last 2538
_journal_paper_doi 10.1021/jo902656y
_journal_volume 75
_journal_year 2010
_chemical_formula_sum 'C8 H9 N O4 S'
_chemical_formula_weight 215.22
_chemical_name_systematic
; 
 ? 
;
_space_group_IT_number 14
_symmetry_cell_setting monoclinic
_symmetry_space_group_name_Hall '-P 2ybc'
_symmetry_space_group_name_H-M 'P 1 21/c 1'
_atom_sites_solution_hydrogens geom
_atom_sites_solution_primary direct
_atom_sites_solution_secondary difmap
_audit_creation_method SHELXL-97
_cell_angle_alpha 90.00
_cell_angle_beta 97.835(4)
_cell_angle_gamma 90.00
_cell_formula_units_Z 4
_cell_length_a 13.379(3)
_cell_length_b 7.1453(15)
_cell_length_c 9.777(2)
_cell_measurement_temperature 571(2)
_cell_volume 925.9(3)
_computing_cell_refinement 'Bruker Smart'
_computing_data_collection 'Bruker Smart'
_computing_data_reduction 'Bruker Saint'
_computing_molecular_graphics 'Bruker Shelxtl'
_computing_publication_material 'Bruker Shelxtl'
_computing_structure_refinement 'SHELXL-97 (Sheldrick, 1997)'
_computing_structure_solution 'SHELXS-97 (Sheldrick, 1990)'
_diffrn_ambient_temperature 571(2)
_diffrn_measured_fraction_theta_full 0.997
_diffrn_measured_fraction_theta_max 0.997
_diffrn_measurement_device_type 'Bruker Smart Apex'
_diffrn_measurement_method 'omega and phi scans'
_diffrn_radiation_monochromator graphite
_diffrn_radiation_source 'fine-focus sealed tube'
_diffrn_radiation_type MoK\a
_diffrn_radiation_wavelength 0.71073
_diffrn_reflns_av_R_equivalents 0.0430
_diffrn_reflns_av_sigmaI/netI 0.0313
_diffrn_reflns_limit_h_max 14
_diffrn_reflns_limit_h_min -14
_diffrn_reflns_limit_k_max 7
_diffrn_reflns_limit_k_min -8
_diffrn_reflns_limit_l_max 10
_diffrn_reflns_limit_l_min -10
_diffrn_reflns_number 5972
_diffrn_reflns_theta_full 23.45
_diffrn_reflns_theta_max 23.45
_diffrn_reflns_theta_min 1.54
_exptl_absorpt_coefficient_mu 0.337
_exptl_absorpt_correction_T_max 1.000000
_exptl_absorpt_correction_T_min 0.614091
_exptl_absorpt_correction_type multi-scan
_exptl_absorpt_process_details 'Blessing, Acta Cryst. (1995) A51 33-38.'
_exptl_crystal_colour colourless
_exptl_crystal_density_diffrn 1.544
_exptl_crystal_density_method 'not measured'
_exptl_crystal_description plate
_exptl_crystal_F_000 448
_exptl_crystal_size_max 0.46
_exptl_crystal_size_mid 0.34
_exptl_crystal_size_min 0.13
_refine_diff_density_max 0.305
_refine_diff_density_min -0.310
_refine_diff_density_rms 0.063
_refine_ls_extinction_method none
_refine_ls_goodness_of_fit_ref 1.137
_refine_ls_hydrogen_treatment constr
_refine_ls_matrix_type full
_refine_ls_number_parameters 128
_refine_ls_number_reflns 1349
_refine_ls_number_restraints 0
_refine_ls_restrained_S_all 1.137
_refine_ls_R_factor_all 0.0395
_refine_ls_R_factor_gt 0.0355
_refine_ls_shift/su_max 0.000
_refine_ls_shift/su_mean 0.000
_refine_ls_structure_factor_coef Fsqd
_refine_ls_weighting_details 'calc w=1/[\s^2^(Fo^2^)+(0.0457P)^2^+0.6663P] where P=(Fo^2^+2Fc^2^)/3'
_refine_ls_weighting_scheme calc
_refine_ls_wR_factor_gt 0.0863
_refine_ls_wR_factor_ref 0.0988
_reflns_number_gt 1232
_reflns_number_total 1349
_reflns_threshold_expression >2sigma(I)
_cod_data_source_file jo902656y_si_003.cif
_cod_data_source_block coc482m
_cod_original_cell_volume 926.0(3)
_cod_database_code 4025381

loop_
_symmetry_equiv_pos_as_xyz
'x, y, z'
'-x, y+1/2, -z+1/2'
'-x, -y, -z'
'x, -y-1/2, z-1/2'

loop_
_atom_site_label
_atom_site_type_symbol
_atom_site_fract_x
_atom_site_fract_y
_atom_site_fract_z
_atom_site_U_iso_or_equiv
_atom_site_adp_type
_atom_site_occupancy
_atom_site_symmetry_multiplicity
_atom_site_calc_flag
_atom_site_refinement_flags
_atom_site_disorder_assembly
_atom_site_disorder_group
S1 S 0.69244(4) 0.20582(8) 0.71744(6) 0.0281(2) Uani 1 1 d . . .
O4 O 0.60513(12) 0.5903(2) 0.57077(16) 0.0311(4) Uani 1 1 d . . .
O1 O 0.91055(12) 0.1681(3) 0.49091(18) 0.0363(5) Uani 1 1 d . . .
H1 H 0.9706 0.1955 0.5026 0.054 Uiso 1 1 calc R . .
N1 N 0.88165(14) 0.5695(3) 0.5743(2) 0.0306(5) Uani 1 1 d . . .
C4 C 0.67253(16) 0.5869(3) 0.6898(2) 0.0251(5) Uani 1 1 d . . .
C7 C 0.86583(17) 0.2264(3) 0.6060(2) 0.0290(6) Uani 1 1 d . . .
H7 H 0.9174 0.2369 0.6871 0.035 Uiso 1 1 calc R . .
O2 O 0.88812(14) 0.6378(3) 0.4619(2) 0.0530(6) Uani 1 1 d . . .
C1 C 0.53923(18) 0.7338(3) 0.5860(3) 0.0335(6) Uani 1 1 d . . .
H1A H 0.4855 0.7681 0.5202 0.040 Uiso 1 1 calc R . .
C8 C 0.80862(16) 0.4118(3) 0.5818(2) 0.0243(5) Uani 1 1 d . . .
H8 H 0.7617 0.4052 0.4958 0.029 Uiso 1 1 calc R . .
O3 O 0.93150(16) 0.6228(3) 0.6795(2) 0.0611(7) Uani 1 1 d . . .
C5 C 0.75002(17) 0.4382(3) 0.7034(2) 0.0249(5) Uani 1 1 d . . .
H5 H 0.7979 0.4615 0.7868 0.030 Uiso 1 1 calc R . .
C3 C 0.64961(18) 0.7222(3) 0.7758(3) 0.0322(6) Uani 1 1 d . . .
H3 H 0.6839 0.7488 0.8629 0.039 Uiso 1 1 calc R . .
C2 C 0.56289(18) 0.8171(3) 0.7084(3) 0.0336(6) Uani 1 1 d . . .
H2 H 0.5295 0.9171 0.7427 0.040 Uiso 1 1 calc R . .
C6 C 0.78639(19) 0.0837(4) 0.6332(3) 0.0384(6) Uani 1 1 d . . .
H6A H 0.8171 -0.0158 0.6921 0.046 Uiso 1 1 calc R . .
H6B H 0.7553 0.0290 0.5470 0.046 Uiso 1 1 calc R . .

loop_
_atom_site_aniso_label
_atom_site_aniso_U_11
_atom_site_aniso_U_22
_atom_site_aniso_U_33
_atom_site_aniso_U_23
_atom_site_aniso_U_13
_atom_site_aniso_U_12
S1 0.0260(4) 0.0261(4) 0.0331(4) 0.0046(2) 0.0079(3) -0.0002(2)
O4 0.0312(9) 0.0303(9) 0.0310(9) -0.0008(7) 0.0016(7) 0.0069(7)
O1 0.0243(9) 0.0439(11) 0.0426(11) -0.0092(8) 0.0112(8) 0.0002(8)
N1 0.0210(10) 0.0338(12) 0.0382(12) -0.0017(10) 0.0082(9) -0.0021(8)
C4 0.0217(11) 0.0270(13) 0.0273(12) 0.0012(10) 0.0057(10) -0.0055(9)
C7 0.0238(12) 0.0325(13) 0.0308(13) -0.0017(10) 0.0036(10) 0.0042(10)
O2 0.0441(11) 0.0598(13) 0.0537(13) 0.0234(10) 0.0015(9) -0.0197(10)
C1 0.0261(12) 0.0284(13) 0.0463(16) 0.0051(11) 0.0057(11) 0.0054(10)
C8 0.0186(11) 0.0279(13) 0.0262(12) -0.0011(9) 0.0023(9) -0.0047(9)
O3 0.0523(12) 0.0839(17) 0.0465(13) -0.0141(11) 0.0045(10) -0.0407(12)
C5 0.0230(11) 0.0263(12) 0.0252(12) 0.0002(9) 0.0022(9) -0.0033(9)
C3 0.0290(13) 0.0317(14) 0.0367(14) -0.0083(11) 0.0069(11) -0.0065(10)
C2 0.0271(13) 0.0235(12) 0.0529(17) -0.0038(11) 0.0151(12) -0.0014(10)
C6 0.0402(15) 0.0285(14) 0.0501(16) 0.0030(11) 0.0189(13) 0.0047(11)

loop_
_atom_type_symbol
_atom_type_description
_atom_type_scat_dispersion_real
_atom_type_scat_dispersion_imag
_atom_type_scat_source
C C 0.0033 0.0016 'International Tables Vol C Tables 4.2.6.8 and 6.1.1.4'
H H 0.0000 0.0000 'International Tables Vol C Tables 4.2.6.8 and 6.1.1.4'
N N 0.0061 0.0033 'International Tables Vol C Tables 4.2.6.8 and 6.1.1.4'
O O 0.0106 0.0060 'International Tables Vol C Tables 4.2.6.8 and 6.1.1.4'
S S 0.1246 0.1234 'International Tables Vol C Tables 4.2.6.8 and 6.1.1.4'

loop_
_geom_angle_atom_site_label_1
_geom_angle_atom_site_label_2
_geom_angle_atom_site_label_3
_geom_angle
_geom_angle_site_symmetry_1
_geom_angle_site_symmetry_3
_geom_angle_publ_flag
C6 S1 C5 94.41(11) . . ?
C4 O4 C1 106.17(18) . . ?
O3 N1 O2 122.9(2) . . ?
O3 N1 C8 118.8(2) . . ?
O2 N1 C8 118.2(2) . . ?
C3 C4 O4 109.8(2) . . ?
C3 C4 C5 132.7(2) . . ?
O4 C4 C5 117.45(19) . . ?
O1 C7 C6 108.9(2) . . ?
O1 C7 C8 113.0(2) . . ?
C6 C7 C8 105.08(18) . . ?
C2 C1 O4 110.7(2) . . ?
N1 C8 C5 110.71(18) . . ?
N1 C8 C7 109.99(18) . . ?
C5 C8 C7 106.65(18) . . ?
C4 C5 C8 116.67(19) . . ?
C4 C5 S1 111.04(15) . . ?
C8 C5 S1 102.21(15) . . ?
C4 C3 C2 107.1(2) . . ?
C1 C2 C3 106.3(2) . . ?
C7 C6 S1 107.45(17) . . ?

loop_
_geom_bond_atom_site_label_1
_geom_bond_atom_site_label_2
_geom_bond_distance
_geom_bond_site_symmetry_2
_geom_bond_publ_flag
S1 C6 1.817(3) . ?
S1 C5 1.844(2) . ?
O4 C4 1.372(3) . ?
O4 C1 1.373(3) . ?
O1 C7 1.408(3) . ?
N1 O3 1.209(3) . ?
N1 O2 1.216(3) . ?
N1 C8 1.500(3) . ?
C4 C3 1.344(3) . ?
C4 C5 1.478(3) . ?
C7 C6 1.522(4) . ?
C7 C8 1.532(3) . ?
C1 C2 1.335(4) . ?
C8 C5 1.522(3) . ?
C3 C2 1.426(4) . ?
